data_7014991
loop_
_publ_author_name
'Liang, Jingjing'
'Chen, Jiangfang'
'Zhao, Jing'
'Pan, Yingli'
'Zhang, Yong'
'Jia, Dingxian'

_publ_section_title
;
 Effects of lanthanide metal size and amino ligand denticity on the
 solvothermal systems Ln/Sn/Se/en and Ln/Sn/Se/dien (Ln = lanthanide)
;
_journal_issue 11
_journal_name_full 'Dalton Transactions'
_journal_page_first 2631
_journal_paper_doi 10.1039/c0dt01424a
_journal_volume 40
_journal_year 2011
_chemical_formula_moiety 'C12 H50 N12 Nd2 O2 Se6 Sn2'
_chemical_formula_sum 'C12 H50 N12 Nd2 O2 Se6 Sn2'
_chemical_formula_weight 1394.26
_chemical_name_systematic
;
?
;
_space_group_IT_number 14
_symmetry_cell_setting monoclinic
_symmetry_Int_Tables_number 14
_symmetry_space_group_name_Hall '-P 2yn'
_symmetry_space_group_name_H-M 'P 1 21/n 1'
_atom_sites_solution_hydrogens geom
_atom_sites_solution_primary direct
_atom_sites_solution_secondary difmap
_audit_creation_method SHELXL-97
_cell_angle_alpha 90.00
_cell_angle_beta 99.128(4)
_cell_angle_gamma 90.00
_cell_formula_units_Z 2
_cell_length_a 10.1764(18)
_cell_length_b 11.7725(19)
_cell_length_c 15.470(3)
_cell_measurement_reflns_used 8338
_cell_measurement_temperature 223(2)
_cell_measurement_theta_max 25.00
_cell_measurement_theta_min 3.1
_cell_volume 1829.9(6)
_computing_cell_refinement CrystalClear
_computing_data_collection CrystalClear
_computing_data_reduction CrystalStructure
_computing_structure_refinement 'SHELXL-97 (Sheldrick, 1997)'
_computing_structure_solution 'SHELXS-97 (Sheldrick, 1990)'
_diffrn_ambient_temperature 223(2)
_diffrn_detector_area_resol_mean 14.63
_diffrn_measured_fraction_theta_full 0.994
_diffrn_measured_fraction_theta_max 0.994
_diffrn_measurement_device_type 'Rigaku Saturn'
_diffrn_measurement_method \w
_diffrn_radiation_monochromator graphite
_diffrn_radiation_source 'fine-focus sealed tube'
_diffrn_radiation_type MoK\a
_diffrn_radiation_wavelength 0.71073
_diffrn_reflns_av_R_equivalents 0.0640
_diffrn_reflns_av_sigmaI/netI 0.0737
_diffrn_reflns_limit_h_max 10
_diffrn_reflns_limit_h_min -12
_diffrn_reflns_limit_k_max 13
_diffrn_reflns_limit_k_min -14
_diffrn_reflns_limit_l_max 18
_diffrn_reflns_limit_l_min -16
_diffrn_reflns_number 14041
_diffrn_reflns_theta_full 25.00
_diffrn_reflns_theta_max 25.00
_diffrn_reflns_theta_min 3.12
_exptl_absorpt_coefficient_mu 10.137
_exptl_absorpt_correction_T_max 0.2627
_exptl_absorpt_correction_T_min 0.2363
_exptl_absorpt_correction_type multi-scan
_exptl_absorpt_process_details 'Jacobson, R. (1998) Private communication'
_exptl_crystal_colour yellow
_exptl_crystal_density_diffrn 2.531
_exptl_crystal_density_method 'not measured'
_exptl_crystal_description prism
_exptl_crystal_F_000 1292
_exptl_crystal_size_max 0.20
_exptl_crystal_size_mid 0.18
_exptl_crystal_size_min 0.18
_refine_diff_density_max 2.301
_refine_diff_density_min -1.643
_refine_diff_density_rms 0.349
_refine_ls_extinction_method none
_refine_ls_goodness_of_fit_ref 1.091
_refine_ls_hydrogen_treatment constr
_refine_ls_matrix_type full
_refine_ls_number_parameters 131
_refine_ls_number_reflns 3206
_refine_ls_number_restraints 4
_refine_ls_restrained_S_all 1.090
_refine_ls_R_factor_all 0.0810
_refine_ls_R_factor_gt 0.0609
_refine_ls_shift/su_max 0.000
_refine_ls_shift/su_mean 0.000
_refine_ls_structure_factor_coef Fsqd
_refine_ls_weighting_details 'calc w=1/[\s^2^(Fo^2^)+(0.0787P)^2^+720.2350P] where P=(Fo^2^+2Fc^2^)/3'
_refine_ls_weighting_scheme calc
_refine_ls_wR_factor_gt 0.1690
_refine_ls_wR_factor_ref 0.1822
_reflns_number_gt 2361
_reflns_number_total 3206
_reflns_threshold_expression >2sigma(I)
_cod_data_source_file C0DT01424A.TXT
_cod_data_source_block complex_1c
_cod_original_cell_volume 1829.8(5)
_cod_original_sg_symbol_H-M 'P 21/n'
_cod_database_code 7014991

loop_
_symmetry_equiv_pos_as_xyz
'x, y, z'
'-x+1/2, y+1/2, -z+1/2'
'-x, -y, -z'
'x-1/2, -y-1/2, z-1/2'

loop_
_atom_site_label
_atom_site_type_symbol
_atom_site_fract_x
_atom_site_fract_y
_atom_site_fract_z
_atom_site_U_iso_or_equiv
_atom_site_adp_type
_atom_site_occupancy
_atom_site_symmetry_multiplicity
_atom_site_calc_flag
_atom_site_refinement_flags
_atom_site_disorder_assembly
_atom_site_disorder_group
Sn1 Sn 0.6105(3) 0.0962(2) 0.46047(16) 0.0205(7) Uani 1 1 d . . .
Nd1 Nd 0.6222(2) 0.12005(16) 0.04539(13) 0.0208(6) Uani 1 1 d . . .
Se1 Se 0.7991(4) 0.0429(3) 0.3860(3) 0.0287(10) Uani 1 1 d . . .
Se2 Se 0.5961(5) 0.3034(3) 0.4765(3) 0.0369(11) Uani 1 1 d . . .
Se3 Se 0.3882(4) 0.0035(3) 0.3908(2) 0.0280(10) Uani 1 1 d . . .
N1 N 0.820(4) 0.258(3) 0.099(2) 0.036(3) Uani 1 1 d . . .
H1A H 0.8761 0.2578 0.0584 0.043 Uiso 1 1 calc R . .
H1B H 0.7873 0.3293 0.1014 0.043 Uiso 1 1 calc R . .
N2 N 0.820(4) 0.030(3) 0.157(2) 0.038(3) Uani 1 1 d . . .
H2A H 0.7885 0.0111 0.2066 0.043 Uiso 1 1 calc R . .
H2B H 0.8462 -0.0351 0.1330 0.043 Uiso 1 1 calc R . .
N3 N 0.630(4) 0.260(3) -0.088(2) 0.035(3) Uani 1 1 d . . .
H3A H 0.5452 0.2711 -0.1153 0.043 Uiso 1 1 calc R . .
H3B H 0.6619 0.3278 -0.0660 0.043 Uiso 1 1 calc R . .
N4 N 0.782(4) 0.059(3) -0.062(2) 0.037(3) Uani 1 1 d . . .
H4A H 0.8638 0.0902 -0.0446 0.043 Uiso 1 1 calc R . .
H4B H 0.7908 -0.0180 -0.0611 0.043 Uiso 1 1 calc R . .
N5 N 0.550(4) 0.135(3) 0.202(2) 0.046(10) Uani 1 1 d D . .
N6 N 0.487(4) 0.304(3) 0.073(2) 0.037(9) Uani 1 1 d . . .
H6A H 0.5386 0.3651 0.0650 0.044 Uiso 1 1 calc R . .
H6B H 0.4146 0.3073 0.0296 0.044 Uiso 1 1 calc R . .
C1 C 0.895(4) 0.228(4) 0.183(3) 0.034(10) Uani 1 1 d . . .
H1C H 0.8387 0.2381 0.2288 0.041 Uiso 1 1 calc R . .
H1D H 0.9721 0.2784 0.1969 0.041 Uiso 1 1 calc R . .
C2 C 0.941(4) 0.104(3) 0.181(3) 0.035(10) Uani 1 1 d . . .
H2C H 1.0014 0.0948 0.1386 0.042 Uiso 1 1 calc R . .
H2D H 0.9882 0.0818 0.2392 0.042 Uiso 1 1 calc R . .
C3 C 0.705(5) 0.226(4) -0.150(3) 0.036(3) Uani 1 1 d . . .
H3C H 0.7920 0.2634 -0.1380 0.043 Uiso 1 1 calc R . .
H3D H 0.6608 0.2514 -0.2077 0.043 Uiso 1 1 calc R . .
C4 C 0.725(5) 0.099(4) -0.152(3) 0.036(3) Uani 1 1 d . . .
H4C H 0.6395 0.0611 -0.1714 0.043 Uiso 1 1 calc R . .
H4D H 0.7856 0.0797 -0.1928 0.043 Uiso 1 1 calc R . .
C5A C 0.447(9) 0.220(7) 0.215(6) 0.039(4) Uani 0.40 1 d PD . .
C5B C 0.520(8) 0.253(4) 0.227(4) 0.036(4) Uani 0.60 1 d PD . .
C6 C 0.439(4) 0.321(3) 0.154(3) 0.036(3) Uani 1 1 d D . .
O1 O 0.584(3) -0.077(2) 0.038(2) 0.0415(9) Uani 1 1 d . . .
H1 H 0.6439 -0.1314 0.0658 0.054 Uiso 1 1 calc R . .

loop_
_atom_site_aniso_label
_atom_site_aniso_U_11
_atom_site_aniso_U_22
_atom_site_aniso_U_33
_atom_site_aniso_U_23
_atom_site_aniso_U_13
_atom_site_aniso_U_12
Sn1 0.0249(14) 0.0148(12) 0.0217(13) 0.0017(9) 0.0038(10) -0.0012(10)
Nd1 0.0221(11) 0.0173(10) 0.0218(10) 0.0002(8) -0.0004(8) -0.0002(8)
Se1 0.028(2) 0.028(2) 0.032(2) -0.0023(17) 0.0101(17) 0.0024(17)
Se2 0.039(3) 0.0116(18) 0.064(3) -0.0007(18) 0.020(2) -0.0039(17)
Se3 0.028(2) 0.032(2) 0.0213(18) 0.0063(16) -0.0033(15) -0.0075(17)
N1 0.035(9) 0.037(8) 0.042(8) 0.005(7) 0.008(7) -0.005(7)
N2 0.037(9) 0.032(8) 0.039(8) 0.0010(7) 0.007(7) -0.006(7)
N3 0.034(9) 0.034(8) 0.040(8) 0.009(7) 0.006(7) -0.008(7)
N4 0.034(9) 0.032(8) 0.042(8) 0.008(7) 0.004(7) -0.006(7)
N5 0.07(3) 0.05(2) 0.019(18) 0.006(16) 0.020(18) 0.01(2)
N6 0.03(2) 0.04(2) 0.034(19) -0.004(16) -0.004(16) 0.023(17)
C1 0.03(2) 0.04(2) 0.04(2) 0.010(19) 0.001(18) -0.003(19)
C2 0.009(19) 0.03(2) 0.07(3) 0.00(2) 0.001(19) -0.003(16)
C3 0.036(9) 0.035(8) 0.040(8) 0.007(7) 0.008(7) -0.007(7)
C4 0.034(9) 0.032(8) 0.042(8) 0.009(7) 0.005(7) -0.005(7)
C5A 0.034(4) 0.026(9) 0.042(4) 0.003(5) -0.009(4) 0.006(6)
C5B 0.035(4) 0.024(9) 0.044(4) 0.004(5) -0.007(4) 0.009(6)
C6 0.034(9) 0.032(8) 0.042(8) 0.009(7) 0.008(7) -0.005(7)
O1 0.041(2) 0.034(15) 0.041(2) 0.004(14) 0.008(17) 0.017(15)

loop_
_atom_type_symbol
_atom_type_description
_atom_type_scat_dispersion_real
_atom_type_scat_dispersion_imag
_atom_type_scat_source
C C 0.0033 0.0016 'International Tables Vol C Tables 4.2.6.8 and 6.1.1.4'
H H 0.0000 0.0000 'International Tables Vol C Tables 4.2.6.8 and 6.1.1.4'
N N 0.0061 0.0033 'International Tables Vol C Tables 4.2.6.8 and 6.1.1.4'
O O 0.0106 0.0060 'International Tables Vol C Tables 4.2.6.8 and 6.1.1.4'
Nd Nd -0.1943 3.0179 'International Tables Vol C Tables 4.2.6.8 and 6.1.1.4'
Sn Sn -0.6537 1.4246 'International Tables Vol C Tables 4.2.6.8 and 6.1.1.4'
Se Se -0.0929 2.2259 'International Tables Vol C Tables 4.2.6.8 and 6.1.1.4'

loop_
_geom_angle_atom_site_label_1
_geom_angle_atom_site_label_2
_geom_angle_atom_site_label_3
_geom_angle
_geom_angle_site_symmetry_1
_geom_angle_site_symmetry_3
_geom_angle_publ_flag
Se2 Sn1 Se1 111.24(17) . . ?
Se2 Sn1 Se3 110.69(18) . 3_656 ?
Se1 Sn1 Se3 113.91(17) . 3_656 ?
Se2 Sn1 Se3 113.51(18) . . ?
Se1 Sn1 Se3 113.00(16) . . ?
Se3 Sn1 Se3 93.42(14) 3_656 . ?
O1 Nd1 O1 68.5(11) 3_655 . ?
O1 Nd1 N4 100.6(11) 3_655 . ?
O1 Nd1 N4 79.2(11) . . ?
O1 Nd1 N1 152.5(10) 3_655 . ?
O1 Nd1 N1 137.7(11) . . ?
N4 Nd1 N1 81.0(12) . . ?
O1 Nd1 N6 79.7(10) 3_655 . ?
O1 Nd1 N6 136.9(12) . . ?
N4 Nd1 N6 136.5(12) . . ?
N1 Nd1 N6 80.6(12) . . ?
O1 Nd1 N5 99.7(13) 3_655 . ?
O1 Nd1 N5 92.3(12) . . ?
N4 Nd1 N5 153.3(12) . . ?
N1 Nd1 N5 88.9(13) . . ?
N6 Nd1 N5 64.6(11) . . ?
O1 Nd1 N3 80.7(11) 3_655 . ?
O1 Nd1 N3 127.0(11) . . ?
N4 Nd1 N3 64.9(11) . . ?
N1 Nd1 N3 75.1(11) . . ?
N6 Nd1 N3 72.3(12) . . ?
N5 Nd1 N3 136.0(12) . . ?
O1 Nd1 N2 142.6(10) 3_655 . ?
O1 Nd1 N2 74.9(11) . . ?
N4 Nd1 N2 79.4(11) . . ?
N1 Nd1 N2 64.8(11) . . ?
N6 Nd1 N2 125.8(11) . . ?
N5 Nd1 N2 74.0(12) . . ?
N3 Nd1 N2 129.7(11) . . ?
O1 Nd1 Nd1 34.3(7) 3_655 3_655 ?
O1 Nd1 Nd1 34.1(8) . 3_655 ?
N4 Nd1 Nd1 89.9(8) . 3_655 ?
N1 Nd1 Nd1 169.7(9) . 3_655 ?
N6 Nd1 Nd1 109.6(9) . 3_655 ?
N5 Nd1 Nd1 97.2(10) . 3_655 ?
N3 Nd1 Nd1 105.5(8) . 3_655 ?
N2 Nd1 Nd1 108.8(8) . 3_655 ?
Sn1 Se3 Sn1 86.58(14) 3_656 . ?
C1 N1 Nd1 114(2) . . ?
C1 N1 H1A 108.8 . . ?
Nd1 N1 H1A 108.8 . . ?
C1 N1 H1B 108.8 . . ?
Nd1 N1 H1B 108.8 . . ?
H1A N1 H1B 107.7 . . ?
C2 N2 Nd1 116(2) . . ?
C2 N2 H2A 108.3 . . ?
Nd1 N2 H2A 108.3 . . ?
C2 N2 H2B 108.3 . . ?
Nd1 N2 H2B 108.3 . . ?
H2A N2 H2B 107.4 . . ?
C3 N3 Nd1 117(3) . . ?
C3 N3 H3A 108.0 . . ?
Nd1 N3 H3A 108.0 . . ?
C3 N3 H3B 108.0 . . ?
Nd1 N3 H3B 108.0 . . ?
H3A N3 H3B 107.3 . . ?
C4 N4 Nd1 108(3) . . ?
C4 N4 H4A 110.0 . . ?
Nd1 N4 H4A 110.0 . . ?
C4 N4 H4B 110.0 . . ?
Nd1 N4 H4B 110.0 . . ?
H4A N4 H4B 108.4 . . ?
C5A N5 C5B 33(5) . . ?
C5A N5 Nd1 118(4) . . ?
C5B N5 Nd1 113(3) . . ?
C6 N6 Nd1 121(2) . . ?
C6 N6 H6A 107.2 . . ?
Nd1 N6 H6A 107.2 . . ?
C6 N6 H6B 107.2 . . ?
Nd1 N6 H6B 107.2 . . ?
H6A N6 H6B 106.8 . . ?
N1 C1 C2 109(4) . . ?
N1 C1 H1C 109.8 . . ?
C2 C1 H1C 109.8 . . ?
N1 C1 H1D 109.8 . . ?
C2 C1 H1D 109.8 . . ?
H1C C1 H1D 108.3 . . ?
N2 C2 C1 108(3) . . ?
N2 C2 H2C 110.0 . . ?
C1 C2 H2C 110.0 . . ?
N2 C2 H2D 110.0 . . ?
C1 C2 H2D 110.0 . . ?
H2C C2 H2D 108.4 . . ?
N3 C3 C4 113(4) . . ?
N3 C3 H3C 109.0 . . ?
C4 C3 H3C 109.0 . . ?
N3 C3 H3D 109.0 . . ?
C4 C3 H3D 109.0 . . ?
H3C C3 H3D 107.8 . . ?
N4 C4 C3 109(4) . . ?
N4 C4 H4C 109.9 . . ?
C3 C4 H4C 109.9 . . ?
N4 C4 H4D 109.9 . . ?
C3 C4 H4D 109.9 . . ?
H4C C4 H4D 108.3 . . ?
N5 C5A C6 115(4) . . ?
N5 C5B C6 114(4) . . ?
N6 C6 C5B 111(4) . . ?
N6 C6 C5A 116(4) . . ?
C5B C6 C5A 32(4) . . ?
Nd1 O1 Nd1 111.5(11) 3_655 . ?
Nd1 O1 H1 124.2 3_655 . ?
Nd1 O1 H1 124.2 . . ?

loop_
_geom_bond_atom_site_label_1
_geom_bond_atom_site_label_2
_geom_bond_distance
_geom_bond_site_symmetry_2
_geom_bond_publ_flag
Sn1 Se2 2.458(4) . ?
Sn1 Se1 2.471(5) . ?
Sn1 Se3 2.581(4) 3_656 ?
Sn1 Se3 2.588(5) . ?
Nd1 O1 2.34(4) 3_655 ?
Nd1 O1 2.35(3) . ?
Nd1 N4 2.60(4) . ?
Nd1 N1 2.61(3) . ?
Nd1 N6 2.64(3) . ?
Nd1 N5 2.64(3) . ?
Nd1 N3 2.65(3) . ?
Nd1 N2 2.66(4) . ?
Nd1 Nd1 3.878(4) 3_655 ?
Se3 Sn1 2.581(4) 3_656 ?
N1 C1 1.45(5) . ?
N1 H1A 0.9100 . ?
N1 H1B 0.9100 . ?
N2 C2 1.50(5) . ?
N2 H2A 0.9100 . ?
N2 H2B 0.9100 . ?
N3 C3 1.37(6) . ?
N3 H3A 0.9100 . ?
N3 H3B 0.9100 . ?
N4 C4 1.50(5) . ?
N4 H4A 0.9100 . ?
N4 H4B 0.9100 . ?
N5 C5A 1.49(2) . ?
N5 C5B 1.49(2) . ?
N6 C6 1.44(6) . ?
N6 H6A 0.9100 . ?
N6 H6B 0.9100 . ?
C1 C2 1.54(6) . ?
C1 H1C 0.9800 . ?
C1 H1D 0.9800 . ?
C2 H2C 0.9800 . ?
C2 H2D 0.9800 . ?
C3 C4 1.51(6) . ?
C3 H3C 0.9800 . ?
C3 H3D 0.9800 . ?
C4 H4C 0.9800 . ?
C4 H4D 0.9800 . ?
C5A C6 1.51(2) . ?
C5B C6 1.51(2) . ?
O1 Nd1 2.34(4) 3_655 ?
O1 H1 0.9400 . ?

loop_
_geom_hbond_atom_site_label_D
_geom_hbond_atom_site_label_H
_geom_hbond_atom_site_label_A
_geom_hbond_distance_DH
_geom_hbond_distance_HA
_geom_hbond_distance_DA
_geom_hbond_angle_DHA
_geom_hbond_site_symmetry_A
N1 H1A Se2 0.91 2.84 3.70(4) 158.7 4_665
N1 H1B Se1 0.91 2.68 3.59(4) 177.6 2_655
N2 H2A Se1 0.91 2.78 3.59(4) 148.0 .
N2 H2B Se2 0.91 2.67 3.56(4) 164.8 2_645
N4 H4A Se2 0.91 2.65 3.55(4) 169.9 4_665
N4 H4B Se2 0.91 2.64 3.44(4) 146.2 2_645
N6 H6A Se1 0.91 2.70 3.55(4) 156.4 2_655
N6 H6B Se1 0.91 2.93 3.67(3) 139.4 4_565
O1 H1 Se2 0.94 2.93 3.59(3) 128.6 2_645

loop_
_geom_torsion_atom_site_label_1
_geom_torsion_atom_site_label_2
_geom_torsion_atom_site_label_3
_geom_torsion_atom_site_label_4
_geom_torsion
_geom_torsion_site_symmetry_1
_geom_torsion_site_symmetry_2
_geom_torsion_site_symmetry_3
_geom_torsion_site_symmetry_4
_geom_torsion_publ_flag
Se2 Sn1 Se3 Sn1 -114.32(19) . . . 3_656 ?
Se1 Sn1 Se3 Sn1 117.81(18) . . . 3_656 ?
Se3 Sn1 Se3 Sn1 0.0 3_656 . . 3_656 ?
O1 Nd1 N1 C1 156(3) 3_655 . . . ?
O1 Nd1 N1 C1 -45(4) . . . . ?
N4 Nd1 N1 C1 -108(3) . . . . ?
N6 Nd1 N1 C1 112(3) . . . . ?
N5 Nd1 N1 C1 47(3) . . . . ?
N3 Nd1 N1 C1 -174(3) . . . . ?
N2 Nd1 N1 C1 -26(3) . . . . ?
Nd1 Nd1 N1 C1 -79(5) 3_655 . . . ?
O1 Nd1 N2 C2 173(3) 3_655 . . . ?
O1 Nd1 N2 C2 161(3) . . . . ?
N4 Nd1 N2 C2 79(3) . . . . ?
N1 Nd1 N2 C2 -6(3) . . . . ?
N6 Nd1 N2 C2 -62(3) . . . . ?
N5 Nd1 N2 C2 -102(3) . . . . ?
N3 Nd1 N2 C2 35(4) . . . . ?
Nd1 Nd1 N2 C2 165(3) 3_655 . . . ?
O1 Nd1 N3 C3 -101(3) 3_655 . . . ?
O1 Nd1 N3 C3 -47(4) . . . . ?
N4 Nd1 N3 C3 5(3) . . . . ?
N1 Nd1 N3 C3 92(3) . . . . ?
N6 Nd1 N3 C3 177(3) . . . . ?
N5 Nd1 N3 C3 164(3) . . . . ?
N2 Nd1 N3 C3 54(4) . . . . ?
Nd1 Nd1 N3 C3 -77(3) 3_655 . . . ?
O1 Nd1 N4 C4 43(3) 3_655 . . . ?
O1 Nd1 N4 C4 108(3) . . . . ?
N1 Nd1 N4 C4 -110(3) . . . . ?
N6 Nd1 N4 C4 -44(3) . . . . ?
N5 Nd1 N4 C4 -179(3) . . . . ?
N3 Nd1 N4 C4 -32(2) . . . . ?
N2 Nd1 N4 C4 -175(3) . . . . ?
Nd1 Nd1 N4 C4 75(2) 3_655 . . . ?
O1 Nd1 N5 C5A -59(6) 3_655 . . . ?
O1 Nd1 N5 C5A -127(6) . . . . ?
N4 Nd1 N5 C5A 162(6) . . . . ?
N1 Nd1 N5 C5A 95(6) . . . . ?
N6 Nd1 N5 C5A 15(6) . . . . ?
N3 Nd1 N5 C5A 28(7) . . . . ?
N2 Nd1 N5 C5A 159(6) . . . . ?
Nd1 Nd1 N5 C5A -93(6) 3_655 . . . ?
O1 Nd1 N5 C5B -95(4) 3_655 . . . ?
O1 Nd1 N5 C5B -163(4) . . . . ?
N4 Nd1 N5 C5B 126(4) . . . . ?
N1 Nd1 N5 C5B 59(4) . . . . ?
N6 Nd1 N5 C5B -21(4) . . . . ?
N3 Nd1 N5 C5B -8(5) . . . . ?
N2 Nd1 N5 C5B 123(4) . . . . ?
Nd1 Nd1 N5 C5B -129(4) 3_655 . . . ?
O1 Nd1 N6 C6 104(3) 3_655 . . . ?
O1 Nd1 N6 C6 62(4) . . . . ?
N4 Nd1 N6 C6 -161(3) . . . . ?
N1 Nd1 N6 C6 -95(3) . . . . ?
N5 Nd1 N6 C6 -2(3) . . . . ?
N3 Nd1 N6 C6 -172(3) . . . . ?
N2 Nd1 N6 C6 -46(4) . . . . ?
Nd1 Nd1 N6 C6 87(3) 3_655 . . . ?
Nd1 N1 C1 C2 54(4) . . . . ?
Nd1 N2 C2 C1 34(5) . . . . ?
N1 C1 C2 N2 -57(5) . . . . ?
Nd1 N3 C3 C4 23(5) . . . . ?
Nd1 N4 C4 C3 57(4) . . . . ?
N3 C3 C4 N4 -54(5) . . . . ?
C5B N5 C5A C6 63(5) . . . . ?
Nd1 N5 C5A C6 -27(11) . . . . ?
C5A N5 C5B C6 -63(5) . . . . ?
Nd1 N5 C5B C6 43(7) . . . . ?
Nd1 N6 C6 C5B 24(5) . . . . ?
Nd1 N6 C6 C5A -11(7) . . . . ?
N5 C5B C6 N6 -44(8) . . . . ?
N5 C5B C6 C5A 63(5) . . . . ?
N5 C5A C6 N6 25(11) . . . . ?
N5 C5A C6 C5B -63(5) . . . . ?
O1 Nd1 O1 Nd1 0.0 3_655 . . 3_655 ?
N4 Nd1 O1 Nd1 -106.0(15) . . . 3_655 ?
N1 Nd1 O1 Nd1 -169.6(13) . . . 3_655 ?
N6 Nd1 O1 Nd1 45(2) . . . 3_655 ?
N5 Nd1 O1 Nd1 99.5(15) . . . 3_655 ?
N3 Nd1 O1 Nd1 -59.1(19) . . . 3_655 ?
N2 Nd1 O1 Nd1 172.2(17) . . . 3_655 ?
